data_1564746
loop_
_publ_author_name
'Mou, Wen-Yu'
'Li, Tao'
'Xie, Bin'
'Zhang, Dong-Liang'
'Lai, Chuan'
'Deng, Cheng-Long'
'Cao, Jia-Xi'
'Bai, Xiao-Xue'
'Liu, Xiao-Qiang'

_publ_section_title
;
 Neutral heteroleptic nickel complexes incorporating
 maleonitriledithiolate and bis(diphenylphosphanyl)amine as robust
 molecular electrocatalysts for hydrogen evolution
;
_journal_name_full 'Inorganica Chimica Acta'
_journal_page_first 119587
_journal_paper_doi 10.1016/j.ica.2020.119587
_journal_volume 507
_journal_year 2020
_chemical_formula_sum 'C73 H60 Cl6 N6 Ni2 P4 S4'
_chemical_formula_weight 1603.51
_space_group_crystal_system monoclinic
_space_group_IT_number 14
_space_group_name_Hall '-P 2ybc'
_space_group_name_H-M_alt 'P 1 21/c 1'
_atom_sites_solution_hydrogens mixed
_audit_creation_method SHELXL-2013
_cell_angle_alpha 90
_cell_angle_beta 90.12
_cell_angle_gamma 90
_cell_formula_units_Z 2
_cell_length_a 9.1889(3)
_cell_length_b 16.3025(6)
_cell_length_c 24.4743(9)
_cell_measurement_reflns_used 3186
_cell_measurement_temperature 293(2)
_cell_measurement_theta_max 73.0810
_cell_measurement_theta_min 4.5020
_cell_volume 3666.3(2)
_computing_cell_refinement 'Bruker SAINT'
_computing_data_collection 'Bruker APEX2'
_computing_data_reduction 'Bruker SAINT'
_computing_molecular_graphics 'Bruker SHELXTL'
_computing_publication_material 'Bruker SHELXTL'
_computing_structure_refinement 'SHELXL-2013 (Sheldrick, 2013)'
_computing_structure_solution 'SHELXS-97 (Sheldrick, 2008)'
_diffrn_ambient_temperature 293(2)
_diffrn_measured_fraction_theta_full 0.956
_diffrn_measured_fraction_theta_max 0.995
_diffrn_measurement_device_type 'Bruker APEX-II CCD'
_diffrn_measurement_method '\f and \w scans'
_diffrn_radiation_type CuK\a
_diffrn_radiation_wavelength 1.54184
_diffrn_reflns_av_R_equivalents 0.0460
_diffrn_reflns_av_unetI/netI 0.0600
_diffrn_reflns_Laue_measured_fraction_full 0.956
_diffrn_reflns_Laue_measured_fraction_max 0.995
_diffrn_reflns_limit_h_max 10
_diffrn_reflns_limit_h_min -7
_diffrn_reflns_limit_k_max 13
_diffrn_reflns_limit_k_min -19
_diffrn_reflns_limit_l_max 26
_diffrn_reflns_limit_l_min -29
_diffrn_reflns_number 11660
_diffrn_reflns_point_group_measured_fraction_full 0.956
_diffrn_reflns_point_group_measured_fraction_max 0.995
_diffrn_reflns_theta_full 67.684
_diffrn_reflns_theta_max 65.987
_diffrn_reflns_theta_min 3.257
_exptl_absorpt_coefficient_mu 4.910
_exptl_absorpt_correction_T_max 0.413
_exptl_absorpt_correction_T_min 0.410
_exptl_absorpt_correction_type multi-scan
_exptl_absorpt_process_details sadabs
_exptl_crystal_colour pink
_exptl_crystal_density_diffrn 1.453
_exptl_crystal_description block
_exptl_crystal_F_000 1644
_exptl_crystal_size_max 0.210
_exptl_crystal_size_mid 0.200
_exptl_crystal_size_min 0.180
_refine_diff_density_max 1.271
_refine_diff_density_min -1.257
_refine_diff_density_rms 0.120
_refine_ls_extinction_coef .
_refine_ls_extinction_method none
_refine_ls_goodness_of_fit_ref 1.050
_refine_ls_hydrogen_treatment constr
_refine_ls_matrix_type full
_refine_ls_number_parameters 464
_refine_ls_number_reflns 6341
_refine_ls_number_restraints 63
_refine_ls_restrained_S_all 1.068
_refine_ls_R_factor_all 0.0748
_refine_ls_R_factor_gt 0.0650
_refine_ls_shift/su_max 0.001
_refine_ls_shift/su_mean 0.000
_refine_ls_structure_factor_coef Fsqd
_refine_ls_weighting_details
;
 w=1/[\s^2^(Fo^2^)+(0.1079P)^2^+4.5372P]
 where P=(Fo^2^+2Fc^2^)/3
;
_refine_ls_weighting_scheme calc
_refine_ls_wR_factor_gt 0.1729
_refine_ls_wR_factor_ref 0.1859
_reflns_Friedel_coverage 0.000
_reflns_Friedel_fraction_full .
_reflns_Friedel_fraction_max .
_reflns_number_gt 5269
_reflns_number_total 6341
_reflns_threshold_expression 'I > 2\s(I)'
_cod_data_source_file ICA-2020-507-119587.cif
_cod_data_source_block 5
_cod_original_sg_symbol_H-M 'P 21/c'
_cod_database_code 1564746
_shelx_space_group_comment
;
The symmetry employed for this shelxl refinement is uniquely defined
by the following loop, which should always be used as a source of
symmetry information in preference to the above space-group names.
They are only intended as comments.
;
_shelx_estimated_absorpt_t_min 0.425
_shelx_estimated_absorpt_t_max 0.472
_shelxl_version_number 2013-2

loop_
_space_group_symop_operation_xyz
'x, y, z'
'-x, y+1/2, -z+1/2'
'-x, -y, -z'
'x, -y-1/2, z-1/2'

loop_
_atom_site_label
_atom_site_type_symbol
_atom_site_fract_x
_atom_site_fract_y
_atom_site_fract_z
_atom_site_U_iso_or_equiv
_atom_site_adp_type
_atom_site_occupancy
_atom_site_site_symmetry_order
_atom_site_calc_flag
_atom_site_refinement_flags_posn
_atom_site_refinement_flags_adp
_atom_site_refinement_flags_occupancy
_atom_site_disorder_assembly
_atom_site_disorder_group
Ni1 Ni 0.66790(7) 0.28421(4) 0.74935(2) 0.0179(2) Uani 1 1 d . . . . .
P1 P 0.54540(10) 0.38158(5) 0.71214(4) 0.0177(2) Uani 1 1 d . . . . .
S2 S 0.78773(10) 0.17727(6) 0.77502(4) 0.0224(2) Uani 1 1 d . . . . .
P2 P 0.65884(10) 0.25668(5) 0.66345(4) 0.0175(2) Uani 1 1 d . . . . .
S1 S 0.65828(12) 0.33547(6) 0.83002(4) 0.0277(3) Uani 1 1 d . . . . .
N1 N 0.5486(3) 0.33801(18) 0.64874(13) 0.0194(7) Uani 1 1 d . . . . .
C19 C 0.8305(4) 0.2683(2) 0.62881(16) 0.0217(8) Uani 1 1 d . . . . .
C7 C 0.6254(4) 0.4823(2) 0.70899(15) 0.0209(8) Uani 1 1 d . . . . .
C1 C 0.3604(4) 0.3924(2) 0.73539(15) 0.0212(8) Uani 1 1 d . . . . .
N3 N 0.9325(4) 0.0814(3) 0.90173(18) 0.0458(11) Uani 1 1 d . . . . .
C25 C 0.4884(4) 0.3654(2) 0.59779(15) 0.0193(8) Uani 1 1 d . . . . .
C28 C 0.3671(4) 0.4196(2) 0.49884(16) 0.0235(8) Uani 1 1 d . . . . .
C13 C 0.5744(4) 0.1646(2) 0.63675(15) 0.0192(8) Uani 1 1 d . . . . .
C26 C 0.3864(4) 0.4282(2) 0.59742(16) 0.0219(8) Uani 1 1 d . . . . .
H26 H 0.3573 0.4524 0.6300 0.026 Uiso 1 1 calc R U . . .
C8 C 0.5489(5) 0.5541(2) 0.69886(16) 0.0257(8) Uani 1 1 d . . . . .
H8 H 0.4484 0.5525 0.6944 0.031 Uiso 1 1 calc R U . . .
C14 C 0.4514(4) 0.1352(2) 0.66341(16) 0.0250(8) Uani 1 1 d . . . . .
H14 H 0.4161 0.1622 0.6941 0.030 Uiso 1 1 calc R U . . .
C27 C 0.3277(4) 0.4550(2) 0.54787(16) 0.0251(8) Uani 1 1 d . . . . .
H27 H 0.2605 0.4976 0.5479 0.030 Uiso 1 1 calc R U . . .
C12 C 0.7765(4) 0.4859(3) 0.71584(17) 0.0289(9) Uani 1 1 d . . . . .
H12 H 0.8287 0.4380 0.7223 0.035 Uiso 1 1 calc R U . . .
C35 C 0.8753(4) 0.1312(3) 0.87678(18) 0.0305(9) Uani 1 1 d . . . . .
C6 C 0.2524(4) 0.3386(2) 0.71609(17) 0.0249(8) Uani 1 1 d . . . . .
H6 H 0.2722 0.3028 0.6875 0.030 Uiso 1 1 calc R U . . .
C15 C 0.3810(5) 0.0651(2) 0.64413(18) 0.0304(9) Uani 1 1 d . . . . .
H15 H 0.2979 0.0458 0.6615 0.036 Uiso 1 1 calc R U . . .
C30 C 0.5307(4) 0.3302(2) 0.54937(16) 0.0237(8) Uani 1 1 d . . . . .
H30 H 0.5997 0.2885 0.5494 0.028 Uiso 1 1 calc R U . . .
C2 C 0.3290(4) 0.4456(3) 0.77780(17) 0.0273(9) Uani 1 1 d . . . . .
H2 H 0.4002 0.4813 0.7906 0.033 Uiso 1 1 calc R U . . .
C9 C 0.6217(5) 0.6281(2) 0.69532(17) 0.0319(10) Uani 1 1 d . . . . .
H9 H 0.5700 0.6759 0.6880 0.038 Uiso 1 1 calc R U . . .
C29 C 0.4700(4) 0.3571(3) 0.50014(16) 0.0267(9) Uani 1 1 d . . . . .
H29 H 0.4990 0.3327 0.4676 0.032 Uiso 1 1 calc R U . . .
C24 C 0.9307(4) 0.2047(2) 0.63026(18) 0.0277(9) Uani 1 1 d . . . . .
H24 H 0.9071 0.1558 0.6477 0.033 Uiso 1 1 calc R U . . .
C18 C 0.6273(5) 0.1234(2) 0.59112(17) 0.0272(9) Uani 1 1 d . . . . .
H18 H 0.7091 0.1428 0.5730 0.033 Uiso 1 1 calc R U . . .
C31 C 0.2999(5) 0.4486(3) 0.44594(17) 0.0328(10) Uani 1 1 d . . . . .
H31A H 0.1959 0.4441 0.4481 0.049 Uiso 1 1 calc R U . . .
H31B H 0.3348 0.4154 0.4164 0.049 Uiso 1 1 calc R U . . .
H31C H 0.3262 0.5048 0.4397 0.049 Uiso 1 1 calc R U . . .
C20 C 0.8684(4) 0.3425(3) 0.60482(19) 0.0305(9) Uani 1 1 d . . . . .
H20 H 0.8033 0.3862 0.6050 0.037 Uiso 1 1 calc R U . . .
C34 C 0.8038(4) 0.1935(2) 0.84534(16) 0.0237(8) Uani 1 1 d . . . . .
N2 N 0.7703(5) 0.2915(3) 0.97226(16) 0.0506(11) Uani 1 1 d . . . . .
C17 C 0.5574(5) 0.0534(3) 0.57288(17) 0.0329(10) Uani 1 1 d . . . . .
H17 H 0.5934 0.0256 0.5426 0.039 Uiso 1 1 calc R U . . .
C5 C 0.1163(4) 0.3397(3) 0.74014(19) 0.0329(10) Uani 1 1 d . . . . .
H5 H 0.0442 0.3044 0.7275 0.040 Uiso 1 1 calc R U . . .
C16 C 0.4356(5) 0.0245(3) 0.59896(18) 0.0345(10) Uani 1 1 d . . . . .
H16 H 0.3896 -0.0226 0.5862 0.041 Uiso 1 1 calc R U . . .
C4 C 0.0863(5) 0.3928(3) 0.78292(18) 0.0342(10) Uani 1 1 d . . . . .
H4 H -0.0051 0.3924 0.7991 0.041 Uiso 1 1 calc R U . . .
C3 C 0.1913(5) 0.4459(3) 0.80136(18) 0.0342(10) Uani 1 1 d . . . . .
H3 H 0.1705 0.4822 0.8296 0.041 Uiso 1 1 calc R U . . .
C23 C 1.0659(5) 0.2135(3) 0.6058(2) 0.0343(10) Uani 1 1 d . . . . .
H23 H 1.1320 0.1703 0.6062 0.041 Uiso 1 1 calc R U . . .
C10 C 0.7719(5) 0.6315(3) 0.70270(18) 0.0364(11) Uani 1 1 d . . . . .
H10 H 0.8203 0.6816 0.7007 0.044 Uiso 1 1 calc R U . . .
C11 C 0.8490(5) 0.5602(3) 0.7131(2) 0.0391(11) Uani 1 1 d . . . . .
H11 H 0.9492 0.5623 0.7182 0.047 Uiso 1 1 calc R U . . .
C32 C 0.7612(5) 0.2772(3) 0.92639(18) 0.0329(10) Uani 1 1 d . . . . .
C33 C 0.7480(4) 0.2618(3) 0.86888(16) 0.0260(9) Uani 1 1 d . . . . .
C21 C 1.0047(5) 0.3511(3) 0.5804(2) 0.0431(12) Uani 1 1 d . . . . .
H21 H 1.0300 0.4003 0.5637 0.052 Uiso 1 1 calc R U . . .
C22 C 1.1019(5) 0.2868(3) 0.5809(2) 0.0414(12) Uani 1 1 d . . . . .
H22 H 1.1924 0.2927 0.5644 0.050 Uiso 1 1 calc R U . . .
Cl3 Cl 1.0312(16) 0.9956(11) 0.5650(7) 0.121(3) Uani 0.5 1 d D U P . .
Cl2A Cl 0.1418(4) 0.2315(3) 0.41902(19) 0.0723(11) Uani 0.5 1 d . U P A 2
Cl1A Cl 0.3767(5) 0.1509(2) 0.47673(19) 0.0677(10) Uani 0.5 1 d . U P A 2
Cl1 Cl 0.3004(5) 0.1485(3) 0.49760(18) 0.0709(10) Uani 0.5 1 d . U P B 1
Cl2 Cl 0.1758(11) 0.2054(4) 0.3957(2) 0.149(3) Uani 0.5 1 d . U P B 1
C36A C 0.3139(14) 0.1847(9) 0.4127(5) 0.064(3) Uani 0.5 1 d . U P A 2
H36A H 0.3070 0.1384 0.3879 0.077 Uiso 0.5 1 calc R U P A 2
H36B H 0.3826 0.2236 0.3975 0.077 Uiso 0.5 1 calc R U P A 2
C36 C 0.1643(18) 0.2084(9) 0.4651(7) 0.082(4) Uani 0.5 1 d . U P B 1
H36C H 0.0692 0.1887 0.4762 0.099 Uiso 0.5 1 calc R U P B 1
H36D H 0.1733 0.2649 0.4772 0.099 Uiso 0.5 1 calc R U P B 1
C37 C 1.0220(18) 0.9476(9) 0.5016(6) 0.104(5) Uani 0.5 1 d D U P . .
Cl4 Cl 1.0111(16) 1.0053(11) 0.4419(7) 0.121(3) Uani 0.5 1 d D U P . .
H37B H 1.0804 0.8917 0.5017 0.181 Uiso 0.5 1 d DR U P . .
H37A H 0.9482 0.8990 0.4956 0.181 Uiso 0.5 1 d DR U P . .

loop_
_atom_site_aniso_label
_atom_site_aniso_U_11
_atom_site_aniso_U_22
_atom_site_aniso_U_33
_atom_site_aniso_U_23
_atom_site_aniso_U_13
_atom_site_aniso_U_12
Ni1 0.0200(4) 0.0159(3) 0.0179(4) -0.0015(2) -0.0058(3) 0.0024(2)
P1 0.0180(5) 0.0159(5) 0.0193(5) -0.0006(3) -0.0045(4) 0.0013(3)
S2 0.0250(5) 0.0191(5) 0.0230(5) 0.0004(3) -0.0043(4) 0.0049(4)
P2 0.0199(5) 0.0151(5) 0.0176(5) -0.0014(3) -0.0043(4) 0.0016(4)
S1 0.0408(6) 0.0228(5) 0.0195(5) -0.0034(4) -0.0052(4) 0.0074(4)
N1 0.0219(16) 0.0160(15) 0.0203(16) -0.0002(12) -0.0037(13) 0.0015(12)
C19 0.0217(19) 0.0205(18) 0.023(2) -0.0015(15) -0.0069(15) -0.0015(15)
C7 0.0250(19) 0.0197(18) 0.0180(18) -0.0017(14) -0.0036(15) 0.0002(15)
C1 0.0228(19) 0.0176(18) 0.0234(19) 0.0046(15) -0.0048(15) -0.0008(15)
N3 0.036(2) 0.050(3) 0.052(3) 0.026(2) -0.0002(19) 0.0069(19)
C25 0.0206(18) 0.0177(18) 0.0196(19) 0.0012(14) -0.0060(14) -0.0036(15)
C28 0.0234(19) 0.0233(19) 0.024(2) 0.0074(16) -0.0055(16) -0.0059(16)
C13 0.0238(18) 0.0163(17) 0.0175(18) 0.0002(14) -0.0046(15) 0.0017(15)
C26 0.0261(19) 0.0188(18) 0.0208(19) 0.0000(15) -0.0019(15) 0.0004(15)
C8 0.030(2) 0.025(2) 0.0221(19) -0.0028(16) -0.0008(16) -0.0008(17)
C14 0.029(2) 0.0228(19) 0.023(2) 0.0053(16) -0.0017(16) 0.0020(17)
C27 0.0235(19) 0.0213(19) 0.030(2) 0.0060(16) -0.0053(16) 0.0008(16)
C12 0.024(2) 0.028(2) 0.035(2) -0.0007(17) -0.0026(17) -0.0031(17)
C35 0.025(2) 0.033(2) 0.033(2) 0.0115(19) -0.0005(18) -0.0010(18)
C6 0.0234(19) 0.0212(19) 0.030(2) 0.0016(16) -0.0031(17) -0.0011(16)
C15 0.030(2) 0.025(2) 0.036(2) 0.0083(18) -0.0053(18) -0.0079(17)
C30 0.0238(19) 0.0241(19) 0.023(2) 0.0017(15) -0.0045(16) 0.0038(16)
C2 0.025(2) 0.028(2) 0.029(2) -0.0023(17) -0.0015(16) -0.0026(17)
C9 0.052(3) 0.020(2) 0.024(2) -0.0001(16) 0.0046(19) 0.0007(19)
C29 0.032(2) 0.029(2) 0.0193(19) 0.0001(16) -0.0024(16) -0.0008(18)
C24 0.027(2) 0.0198(19) 0.036(2) 0.0011(17) -0.0038(18) 0.0002(16)
C18 0.030(2) 0.024(2) 0.027(2) 0.0018(17) 0.0002(17) -0.0057(17)
C31 0.037(2) 0.036(2) 0.025(2) 0.0090(18) -0.0089(18) 0.0002(19)
C20 0.024(2) 0.023(2) 0.044(3) 0.0037(18) -0.0011(18) 0.0027(17)
C34 0.0208(18) 0.027(2) 0.023(2) 0.0087(16) -0.0085(15) -0.0027(16)
N2 0.062(3) 0.067(3) 0.023(2) -0.002(2) -0.0010(19) -0.007(2)
C17 0.048(3) 0.026(2) 0.025(2) -0.0104(17) -0.0008(19) -0.0038(19)
C5 0.019(2) 0.038(2) 0.042(3) 0.006(2) -0.0076(18) -0.0057(18)
C16 0.046(3) 0.021(2) 0.037(2) 0.0020(18) -0.014(2) -0.0115(19)
C4 0.023(2) 0.044(3) 0.036(2) 0.009(2) 0.0027(18) 0.0034(19)
C3 0.030(2) 0.040(3) 0.033(2) -0.006(2) 0.0039(18) 0.0046(19)
C23 0.022(2) 0.031(2) 0.050(3) -0.008(2) -0.0035(19) 0.0044(17)
C10 0.053(3) 0.026(2) 0.031(2) -0.0052(18) 0.010(2) -0.018(2)
C11 0.032(2) 0.043(3) 0.042(3) -0.002(2) -0.001(2) -0.015(2)
C32 0.033(2) 0.039(2) 0.027(2) 0.0022(18) 0.0014(18) -0.0024(19)
C33 0.030(2) 0.027(2) 0.021(2) 0.0047(16) -0.0020(16) -0.0039(17)
C21 0.027(2) 0.034(2) 0.069(4) 0.010(2) 0.007(2) -0.007(2)
C22 0.021(2) 0.038(3) 0.066(3) -0.003(2) 0.006(2) -0.0049(19)
Cl3 0.143(7) 0.0952(17) 0.124(4) -0.034(2) 0.016(4) -0.042(4)
Cl2A 0.0545(18) 0.089(3) 0.073(3) 0.016(2) -0.0157(18) 0.0263(17)
Cl1A 0.079(3) 0.0430(16) 0.081(3) -0.0172(18) -0.035(2) 0.0145(19)
Cl1 0.083(3) 0.065(2) 0.065(2) -0.0010(18) -0.020(2) 0.013(2)
Cl2 0.267(9) 0.124(5) 0.055(3) 0.018(3) -0.011(4) 0.023(5)
C36A 0.052(6) 0.079(7) 0.062(6) -0.019(6) -0.018(5) 0.011(5)
C36 0.092(8) 0.077(7) 0.078(8) 0.003(6) -0.014(7) -0.004(7)
C37 0.126(9) 0.091(8) 0.094(8) 0.017(7) 0.037(7) 0.038(7)
Cl4 0.143(7) 0.0952(17) 0.124(4) -0.034(2) 0.016(4) -0.042(4)

loop_
_atom_type_symbol
_atom_type_description
_atom_type_scat_dispersion_real
_atom_type_scat_dispersion_imag
_atom_type_scat_source
C C 0.0181 0.0091 'International Tables Vol C Tables 4.2.6.8 and 6.1.1.4'
H H 0.0000 0.0000 'International Tables Vol C Tables 4.2.6.8 and 6.1.1.4'
N N 0.0311 0.0180 'International Tables Vol C Tables 4.2.6.8 and 6.1.1.4'
Ni Ni -3.0029 0.5091 'International Tables Vol C Tables 4.2.6.8 and 6.1.1.4'
P P 0.2955 0.4335 'International Tables Vol C Tables 4.2.6.8 and 6.1.1.4'
S S 0.3331 0.5567 'International Tables Vol C Tables 4.2.6.8 and 6.1.1.4'
Cl Cl 0.3639 0.7018 'International Tables Vol C Tables 4.2.6.8 and 6.1.1.4'

loop_
_geom_angle_atom_site_label_1
_geom_angle_atom_site_label_2
_geom_angle_atom_site_label_3
_geom_angle
_geom_angle_site_symmetry_1
_geom_angle_site_symmetry_3
S1 Ni1 P1 94.58(4) . .
S1 Ni1 P2 168.19(5) . .
P1 Ni1 P2 73.77(4) . .
S1 Ni1 S2 93.95(4) . .
P1 Ni1 S2 171.37(5) . .
P2 Ni1 S2 97.75(4) . .
N1 P1 C7 109.44(16) . .
N1 P1 C1 110.22(17) . .
C7 P1 C1 108.05(18) . .
N1 P1 Ni1 93.90(11) . .
C7 P1 Ni1 118.58(13) . .
C1 P1 Ni1 115.60(12) . .
N1 P1 P2 40.90(10) . .
C7 P1 P2 122.30(13) . .
C1 P1 P2 127.24(13) . .
Ni1 P1 P2 53.18(3) . .
C34 S2 Ni1 101.92(14) . .
N1 P2 C19 109.83(17) . .
N1 P2 C13 108.30(16) . .
C19 P2 C13 106.95(17) . .
N1 P2 Ni1 93.78(11) . .
C19 P2 Ni1 113.94(12) . .
C13 P2 Ni1 122.77(13) . .
N1 P2 P1 40.90(11) . .
C19 P2 P1 119.31(13) . .
C13 P2 P1 130.36(13) . .
Ni1 P2 P1 53.05(3) . .
C33 S1 Ni1 102.34(15) . .
C25 N1 P2 130.8(3) . .
C25 N1 P1 130.8(3) . .
P2 N1 P1 98.20(16) . .
C24 C19 C20 119.7(4) . .
C24 C19 P2 119.4(3) . .
C20 C19 P2 120.7(3) . .
C8 C7 C12 119.2(4) . .
C8 C7 P1 124.8(3) . .
C12 C7 P1 116.0(3) . .
C2 C1 C6 119.7(4) . .
C2 C1 P1 119.8(3) . .
C6 C1 P1 119.9(3) . .
C30 C25 C26 119.7(3) . .
C30 C25 N1 120.7(3) . .
C26 C25 N1 119.6(3) . .
C27 C28 C29 117.8(3) . .
C27 C28 C31 120.5(4) . .
C29 C28 C31 121.8(4) . .
C18 C13 C14 119.6(3) . .
C18 C13 P2 122.7(3) . .
C14 C13 P2 117.7(3) . .
C25 C26 C27 119.7(4) . .
C25 C26 H26 120.1 . .
C27 C26 H26 120.1 . .
C9 C8 C7 120.2(4) . .
C9 C8 H8 119.9 . .
C7 C8 H8 119.9 . .
C13 C14 C15 120.0(4) . .
C13 C14 H14 120.0 . .
C15 C14 H14 120.0 . .
C28 C27 C26 121.5(4) . .
C28 C27 H27 119.2 . .
C26 C27 H27 119.2 . .
C11 C12 C7 120.6(4) . .
C11 C12 H12 119.7 . .
C7 C12 H12 119.7 . .
N3 C35 C34 179.8(6) . .
C5 C6 C1 119.2(4) . .
C5 C6 H6 120.4 . .
C1 C6 H6 120.4 . .
C16 C15 C14 119.6(4) . .
C16 C15 H15 120.2 . .
C14 C15 H15 120.2 . .
C25 C30 C29 120.0(4) . .
C25 C30 H30 120.0 . .
C29 C30 H30 120.0 . .
C1 C2 C3 120.3(4) . .
C1 C2 H2 119.8 . .
C3 C2 H2 119.8 . .
C8 C9 C10 120.5(4) . .
C8 C9 H9 119.8 . .
C10 C9 H9 119.8 . .
C28 C29 C30 121.3(4) . .
C28 C29 H29 119.3 . .
C30 C29 H29 119.3 . .
C19 C24 C23 120.4(4) . .
C19 C24 H24 119.8 . .
C23 C24 H24 119.8 . .
C17 C18 C13 119.7(4) . .
C17 C18 H18 120.2 . .
C13 C18 H18 120.2 . .
C28 C31 H31A 109.5 . .
C28 C31 H31B 109.5 . .
H31A C31 H31B 109.5 . .
C28 C31 H31C 109.5 . .
H31A C31 H31C 109.5 . .
H31B C31 H31C 109.5 . .
C19 C20 C21 119.6(4) . .
C19 C20 H20 120.2 . .
C21 C20 H20 120.2 . .
C33 C34 C35 121.8(4) . .
C33 C34 S2 120.8(3) . .
C35 C34 S2 117.3(3) . .
C16 C17 C18 120.8(4) . .
C16 C17 H17 119.6 . .
C18 C17 H17 119.6 . .
C6 C5 C4 120.7(4) . .
C6 C5 H5 119.7 . .
C4 C5 H5 119.7 . .
C17 C16 C15 120.3(4) . .
C17 C16 H16 119.9 . .
C15 C16 H16 119.9 . .
C3 C4 C5 120.1(4) . .
C3 C4 H4 119.9 . .
C5 C4 H4 119.9 . .
C4 C3 C2 120.0(4) . .
C4 C3 H3 120.0 . .
C2 C3 H3 120.0 . .
C22 C23 C24 119.7(4) . .
C22 C23 H23 120.2 . .
C24 C23 H23 120.2 . .
C11 C10 C9 119.8(4) . .
C11 C10 H10 120.1 . .
C9 C10 H10 120.1 . .
C10 C11 C12 119.9(4) . .
C10 C11 H11 120.1 . .
C12 C11 H11 120.1 . .
N2 C32 C33 178.2(5) . .
C34 C33 C32 122.0(4) . .
C34 C33 S1 121.0(3) . .
C32 C33 S1 117.1(3) . .
C22 C21 C20 120.1(4) . .
C22 C21 H21 119.9 . .
C20 C21 H21 119.9 . .
C21 C22 C23 120.5(4) . .
C21 C22 H22 119.8 . .
C23 C22 H22 119.8 . .
Cl4 Cl3 C37 65(4) 3_776 .
Cl4 Cl3 C37 57(4) 3_776 3_776
C37 Cl3 C37 56.8(9) . 3_776
Cl1A C36A Cl2A 110.5(8) . .
Cl1A C36A H36A 109.5 . .
Cl2A C36A H36A 109.5 . .
Cl1A C36A H36B 109.5 . .
Cl2A C36A H36B 109.5 . .
H36A C36A H36B 108.1 . .
Cl2 C36 Cl1 112.7(10) . .
Cl2 C36 H36C 109.1 . .
Cl1 C36 H36C 109.1 . .
Cl2 C36 H36D 109.1 . .
Cl1 C36 H36D 109.1 . .
H36C C36 H36D 107.8 . .
Cl4 C37 Cl4 116.8(11) 3_776 .
Cl4 C37 Cl3 13.9(10) 3_776 .
Cl4 C37 Cl3 120.5(8) . .
Cl4 C37 C37 62.0(11) 3_776 3_776
Cl4 C37 C37 54.9(10) . 3_776
Cl3 C37 C37 67.2(11) . 3_776
Cl4 C37 Cl3 116.5(16) 3_776 3_776
Cl4 C37 Cl3 11.8(9) . 3_776
Cl3 C37 Cl3 123.2(9) . 3_776
C37 C37 Cl3 56.0(9) 3_776 3_776
Cl4 C37 H37B 120.4 3_776 .
Cl4 C37 H37B 119.8 . .
Cl3 C37 H37B 111.2 . .
C37 C37 H37B 162.7 3_776 .
Cl3 C37 H37B 122.8 3_776 .
Cl4 C37 H37A 110.8 3_776 .
Cl4 C37 H37A 104.7 . .
Cl3 C37 H37A 119.5 . .
C37 C37 H37A 125.2 3_776 .
Cl3 C37 H37A 94.6 3_776 .
H37B C37 H37A 71.3 . .
Cl3 Cl4 C37 101(5) 3_776 3_776
Cl3 Cl4 C37 112(5) 3_776 .
C37 Cl4 C37 63.2(11) 3_776 .

loop_
_geom_bond_atom_site_label_1
_geom_bond_atom_site_label_2
_geom_bond_distance
_geom_bond_site_symmetry_2
Ni1 S1 2.1458(11) .
Ni1 P1 2.1477(10) .
Ni1 P2 2.1511(11) .
Ni1 S2 2.1549(11) .
P1 N1 1.707(3) .
P1 C7 1.800(4) .
P1 C1 1.802(4) .
P1 P2 2.5803(13) .
S2 C34 1.747(4) .
P2 N1 1.707(3) .
P2 C19 1.802(4) .
P2 C13 1.811(4) .
S1 C33 1.739(4) .
N1 C25 1.434(5) .
C19 C24 1.387(6) .
C19 C20 1.390(6) .
C7 C8 1.388(6) .
C7 C12 1.400(6) .
C1 C2 1.384(6) .
C1 C6 1.405(5) .
N3 C35 1.143(6) .
C25 C30 1.374(5) .
C25 C26 1.388(5) .
C28 C27 1.380(6) .
C28 C29 1.391(6) .
C28 C31 1.509(5) .
C13 C18 1.392(6) .
C13 C14 1.392(5) .
C26 C27 1.396(5) .
C26 H26 0.9300 .
C8 C9 1.382(6) .
C8 H8 0.9300 .
C14 C15 1.394(6) .
C14 H14 0.9300 .
C27 H27 0.9300 .
C12 C11 1.384(6) .
C12 H12 0.9300 .
C35 C34 1.433(6) .
C6 C5 1.384(6) .
C6 H6 0.9300 .
C15 C16 1.384(7) .
C15 H15 0.9300 .
C30 C29 1.397(5) .
C30 H30 0.9300 .
C2 C3 1.391(6) .
C2 H2 0.9300 .
C9 C10 1.393(7) .
C9 H9 0.9300 .
C29 H29 0.9300 .
C24 C23 1.388(6) .
C24 H24 0.9300 .
C18 C17 1.382(6) .
C18 H18 0.9300 .
C31 H31A 0.9600 .
C31 H31B 0.9600 .
C31 H31C 0.9600 .
C20 C21 1.397(6) .
C20 H20 0.9300 .
C34 C33 1.354(6) .
N2 C32 1.150(6) .
C17 C16 1.374(7) .
C17 H17 0.9300 .
C5 C4 1.387(7) .
C5 H5 0.9300 .
C16 H16 0.9300 .
C4 C3 1.373(6) .
C4 H4 0.9300 .
C3 H3 0.9300 .
C23 C22 1.381(7) .
C23 H23 0.9300 .
C10 C11 1.384(7) .
C10 H10 0.9300 .
C11 H11 0.9300 .
C32 C33 1.434(6) .
C21 C22 1.377(7) .
C21 H21 0.9300 .
C22 H22 0.9300 .
Cl3 Cl4 0.42(3) 3_776
Cl3 C37 1.742(15) .
Cl3 C37 1.94(3) 3_776
Cl2A C36A 1.764(13) .
Cl1A C36A 1.757(14) .
Cl1 C36 1.774(16) .
Cl2 C36 1.703(16) .
C36A H36A 0.9700 .
C36A H36B 0.9700 .
C36 H36C 0.9700 .
C36 H36D 0.9700 .
C37 Cl4 1.61(3) 3_776
C37 Cl4 1.740(15) .
C37 C37 1.76(3) 3_776
C37 Cl3 1.94(3) 3_776
C37 H37B 1.0572 .
C37 H37A 1.0528 .
Cl4 Cl3 0.42(3) 3_776
Cl4 C37 1.61(3) 3_776
